data_1519058
loop_
_publ_author_name
'Brian A. Adair'
'Graciela Diaz de Delgado'
'J. Miguel Delgado'
'Anthony K. Cheetham'

_publ_section_title
;
 On the synthesis and characterization of open-framework antimony(III)
 diphosphonates
;
_journal_name_full 'Solid State Sciences'
_journal_page_first 119
_journal_page_last 126
_journal_volume 2
_journal_year 2000
_chemical_formula_sum 'C2 H5 O6 P2 Sb'
_chemical_formula_weight 308.765
_space_group_IT_number 9
_symmetry_cell_setting monoclinic
_symmetry_Int_Tables_number 9
_symmetry_space_group_name_Hall 'C -2yc'
_symmetry_space_group_name_H-M 'C 1 c 1'
_cell_angle_alpha 90
_cell_angle_beta 98.00(1)
_cell_angle_gamma 90
_cell_formula_units_Z 2
_cell_length_a 4.6707(2)
_cell_length_b 16.9992(6)
_cell_length_c 16.7699(6)
_cell_volume 1318.54(9)
_diffrn_ambient_temperature 293
_diffrn_radiation_probe x-ray
_diffrn_radiation_type MoK\a
_diffrn_radiation_wavelength 0.71073
_refine_ls_R_factor_gt 0.0891
_cod_data_source_file SSS-2000-2-119-126-2.cif
_cod_data_source_block diphosphonates-2
_cod_depositor_comments
;
 Changing atom parameters to '?' to indicate that atomic coordinates
 for this entry are unknown.

 Antanas Vaitkus,
 2017-01-27

No atomic coordinates provided in the paper.
See CCDC quoting the article details and the 
deposition number CCDC 135270
;
_cod_original_cell_volume 1318.53(1)
_cod_original_sg_symbol_H-M 'C c'
_cod_database_code 1519058

loop_
_symmetry_equiv_pos_site_id
_symmetry_equiv_pos_as_xyz
1 x,y,z
2 x,-y,1/2+z
3 1/2+x,1/2+y,z
4 1/2+x,1/2-y,1/2+z

loop_
_atom_site_label
_atom_site_type_symbol
_atom_site_fract_x
_atom_site_fract_y
_atom_site_fract_z
_atom_site_U_iso_or_equiv
? ? ? ? ? ?
